data_7123620
loop_
_publ_author_name
'Rizzacasa, Mark A.'
'Donnelly, Paul Stephen'
'North, Andrea J.'
'Radjah, Natalia Caren'
'Ricca, Michael'
'Robertson, Angus Michael'
'White, Jonathan'

_publ_section_title
;
 An Effective cis-\b-Octahedral Mn(III) SALPN Catalyst for the
 Mukaiyama-Isayama Hydration of \a,\b-Unsaturated Esters
;
_journal_name_full 'Chemical Communications'
_journal_paper_doi 10.1039/C9CC03921J
_journal_year 2019
_chemical_formula_sum 'C27 H33 Cl2 Mn N2 O6'
_chemical_formula_weight 607.39
_space_group_crystal_system triclinic
_space_group_IT_number 2
_space_group_name_Hall '-P 1'
_space_group_name_H-M_alt 'P -1'
_symmetry_space_group_name_Hall '-P 1'
_symmetry_space_group_name_H-M 'P -1'
_atom_sites_solution_hydrogens geom
_audit_creation_method SHELXL-2016/6
_audit_update_record
;
2019-04-05 deposited with the CCDC.    2019-06-07 downloaded from the CCDC.
;
_cell_angle_alpha 85.161(4)
_cell_angle_beta 87.054(4)
_cell_angle_gamma 87.105(4)
_cell_formula_units_Z 2
_cell_length_a 7.9107(4)
_cell_length_b 11.7226(7)
_cell_length_c 15.1375(7)
_cell_measurement_reflns_used 4280
_cell_measurement_temperature 130.01(10)
_cell_measurement_theta_max 35.5450
_cell_measurement_theta_min 3.4490
_cell_volume 1395.40(13)
_computing_structure_refinement 'SHELXL-2016/6 (Sheldrick, 2016)'
_diffrn_ambient_environment N~2~
_diffrn_ambient_temperature 130.01(10)
_diffrn_detector 'CCD plate'
_diffrn_detector_area_resol_mean 10.2273
_diffrn_measured_fraction_theta_full 0.995
_diffrn_measured_fraction_theta_max 0.927
_diffrn_measurement_device 'four-circle diffractometer'
_diffrn_measurement_device_type 'SuperNova, Dual, Cu at zero, Atlas'
_diffrn_measurement_method '\w scans'
_diffrn_radiation_monochromator mirror
_diffrn_radiation_probe x-ray
_diffrn_radiation_type 'Mo K\a'
_diffrn_radiation_wavelength 0.71073
_diffrn_reflns_av_R_equivalents 0.0360
_diffrn_reflns_av_unetI/netI 0.0656
_diffrn_reflns_Laue_measured_fraction_full 0.995
_diffrn_reflns_Laue_measured_fraction_max 0.927
_diffrn_reflns_limit_h_max 13
_diffrn_reflns_limit_h_min -13
_diffrn_reflns_limit_k_max 19
_diffrn_reflns_limit_k_min -9
_diffrn_reflns_limit_l_max 24
_diffrn_reflns_limit_l_min -21
_diffrn_reflns_number 19556
_diffrn_reflns_point_group_measured_fraction_full 0.995
_diffrn_reflns_point_group_measured_fraction_max 0.927
_diffrn_reflns_theta_full 25.242
_diffrn_reflns_theta_max 36.520
_diffrn_reflns_theta_min 3.183
_diffrn_source 'micro-focus sealed X-ray tube'
_diffrn_source_type 'SuperNova (Mo) X-ray Source'
_exptl_absorpt_coefficient_mu 0.708
_exptl_absorpt_correction_T_max 1.00000
_exptl_absorpt_correction_T_min 0.68498
_exptl_absorpt_correction_type multi-scan
_exptl_absorpt_process_details
;
CrysAlisPro 1.171.38.43 (Rigaku Oxford Diffraction, 2015)
Empirical absorption correction using spherical harmonics,
 implemented in SCALE3 ABSPACK scaling algorithm.
;
_exptl_crystal_colour 'dark brown'
_exptl_crystal_density_diffrn 1.446
_exptl_crystal_description plate
_exptl_crystal_F_000 632
_exptl_crystal_size_max 0.412
_exptl_crystal_size_mid 0.216
_exptl_crystal_size_min 0.067
_refine_diff_density_max 0.938
_refine_diff_density_min -0.835
_refine_diff_density_rms 0.093
_refine_ls_extinction_method none
_refine_ls_goodness_of_fit_ref 1.058
_refine_ls_hydrogen_treatment constr
_refine_ls_matrix_type full
_refine_ls_number_parameters 347
_refine_ls_number_reflns 12720
_refine_ls_number_restraints 0
_refine_ls_restrained_S_all 1.058
_refine_ls_R_factor_all 0.0759
_refine_ls_R_factor_gt 0.0522
_refine_ls_shift/su_max 0.001
_refine_ls_shift/su_mean 0.000
_refine_ls_structure_factor_coef Fsqd
_refine_ls_weighting_details 'w=1/[\s^2^(Fo^2^)+(0.0443P)^2^+0.7333P] where P=(Fo^2^+2Fc^2^)/3'
_refine_ls_weighting_scheme calc
_refine_ls_wR_factor_gt 0.1205
_refine_ls_wR_factor_ref 0.1391
_reflns_Friedel_coverage 0.000
_reflns_number_gt 9604
_reflns_number_total 12720
_reflns_threshold_expression 'I > 2\s(I)'
_cod_data_source_file c9cc03921j2.cif
_cod_data_source_block shelx
_cod_database_code 7123620
_shelx_shelxl_version_number 2016/6
_chemical_oxdiff_usercomment 'MAR/Ricca Mn complex'
_shelx_space_group_comment
;
The symmetry employed for this shelxl refinement is uniquely defined
by the following loop, which should always be used as a source of
symmetry information in preference to the above space-group names.
They are only intended as comments.
;
_oxdiff_exptl_absorpt_empirical_full_min 0.688
_oxdiff_exptl_absorpt_empirical_full_max 1.497
_oxdiff_exptl_absorpt_empirical_details
;
Empirical correction (ABSPACK) includes:
- Absorption correction using spherical harmonics
- Frame scaling
;

loop_
_space_group_symop_operation_xyz
'x, y, z'
'-x, -y, -z'

loop_
_atom_site_label
_atom_site_type_symbol
_atom_site_fract_x
_atom_site_fract_y
_atom_site_fract_z
_atom_site_U_iso_or_equiv
_atom_site_adp_type
_atom_site_occupancy
_atom_site_site_symmetry_order
_atom_site_calc_flag
_atom_site_refinement_flags_posn
_atom_site_refinement_flags_adp
C1 C 0.41752(18) 0.48546(13) 0.31657(10) 0.0152(2) Uani 1 1 d . .
C2 C 0.37142(19) 0.57161(14) 0.25016(10) 0.0177(3) Uani 1 1 d . .
C3 C 0.2400(2) 0.65425(16) 0.26691(12) 0.0235(3) Uani 1 1 d . .
H3 H 0.210871 0.710517 0.222551 0.028 Uiso 1 1 calc R U
C4 C 0.1553(2) 0.65178(17) 0.34834(12) 0.0270(4) Uani 1 1 d . .
H4 H 0.067122 0.705210 0.358677 0.032 Uiso 1 1 calc R U
C5 C 0.2017(2) 0.56873(16) 0.41605(11) 0.0233(3) Uani 1 1 d . .
H5 H 0.146072 0.569228 0.471672 0.028 Uiso 1 1 calc R U
C6 C 0.32815(19) 0.48645(14) 0.40144(10) 0.0170(3) Uani 1 1 d . .
C7 C 0.4728(2) 0.58808(14) 0.16900(10) 0.0181(3) Uani 1 1 d . .
H7 H 0.452359 0.655939 0.133967 0.022 Uiso 1 1 calc R U
C8 C 0.7060(2) 0.56263(15) 0.06779(10) 0.0213(3) Uani 1 1 d . .
H8A H 0.656565 0.632761 0.039204 0.026 Uiso 1 1 calc R U
H8B H 0.723920 0.507274 0.023692 0.026 Uiso 1 1 calc R U
C9 C 0.8752(2) 0.58656(15) 0.10505(11) 0.0227(3) Uani 1 1 d . .
H9A H 0.939217 0.633280 0.060556 0.027 Uiso 1 1 calc R U
H9B H 0.853381 0.630646 0.156187 0.027 Uiso 1 1 calc R U
C10 C 0.9828(2) 0.47970(16) 0.13256(11) 0.0218(3) Uani 1 1 d . .
H10A H 1.007804 0.436436 0.081225 0.026 Uiso 1 1 calc R U
H10B H 1.089458 0.502368 0.152935 0.026 Uiso 1 1 calc R U
C11 C 0.98947(19) 0.36388(14) 0.26689(10) 0.0183(3) Uani 1 1 d . .
H11 H 1.098243 0.389728 0.269259 0.022 Uiso 1 1 calc R U
C12 C 0.93366(19) 0.27876(14) 0.33602(10) 0.0165(3) Uani 1 1 d . .
C13 C 0.79255(18) 0.21142(13) 0.32784(9) 0.0152(2) Uani 1 1 d . .
C14 C 0.75469(19) 0.12727(14) 0.39749(10) 0.0174(3) Uani 1 1 d . .
C15 C 0.8537(2) 0.11036(15) 0.47051(11) 0.0213(3) Uani 1 1 d . .
H15 H 0.825642 0.055182 0.515965 0.026 Uiso 1 1 calc R U
C16 C 0.9952(2) 0.17496(15) 0.47688(11) 0.0221(3) Uani 1 1 d . .
H16 H 1.062148 0.162307 0.525824 0.027 Uiso 1 1 calc R U
C17 C 1.0348(2) 0.25747(15) 0.41015(11) 0.0204(3) Uani 1 1 d . .
H17 H 1.129972 0.299965 0.413946 0.025 Uiso 1 1 calc R U
C18 C 0.2999(2) 0.40068(16) 0.54984(10) 0.0215(3) Uani 1 1 d . .
H18A H 0.178049 0.398257 0.546405 0.026 Uiso 1 1 calc R U
H18B H 0.324639 0.469259 0.577489 0.026 Uiso 1 1 calc R U
C19 C 0.3678(2) 0.29587(18) 0.60322(11) 0.0273(4) Uani 1 1 d . .
H19A H 0.337761 0.228453 0.576894 0.041 Uiso 1 1 calc R U
H19B H 0.320011 0.294712 0.662871 0.041 Uiso 1 1 calc R U
H19C H 0.488900 0.297527 0.603989 0.041 Uiso 1 1 calc R U
C20 C 0.4568(2) 0.10456(16) 0.38827(12) 0.0233(3) Uani 1 1 d . .
H20A H 0.459310 0.184410 0.365654 0.028 Uiso 1 1 calc R U
H20B H 0.404248 0.100650 0.447698 0.028 Uiso 1 1 calc R U
C21 C 0.3584(2) 0.0388(2) 0.32894(13) 0.0311(4) Uani 1 1 d . .
H21A H 0.404787 0.049523 0.269119 0.047 Uiso 1 1 calc R U
H21B H 0.241933 0.066102 0.331048 0.047 Uiso 1 1 calc R U
H21C H 0.365683 -0.041187 0.348735 0.047 Uiso 1 1 calc R U
C22 C 0.1950(2) 0.17658(18) 0.12091(13) 0.0277(4) Uani 1 1 d . .
H22A H 0.152083 0.164580 0.181291 0.042 Uiso 1 1 calc R U
H22B H 0.200686 0.105175 0.093931 0.042 Uiso 1 1 calc R U
H22C H 0.120971 0.230601 0.088691 0.042 Uiso 1 1 calc R U
C23 C 0.3704(2) 0.22293(15) 0.11907(10) 0.0198(3) Uani 1 1 d . .
C24 C 0.4994(2) 0.17121(15) 0.06524(11) 0.0215(3) Uani 1 1 d . .
H24 H 0.475525 0.104091 0.040657 0.026 Uiso 1 1 calc R U
C25 C 0.6594(2) 0.21397(14) 0.04666(10) 0.0195(3) Uani 1 1 d . .
C26 C 0.7804(2) 0.15486(18) -0.01677(13) 0.0288(4) Uani 1 1 d . .
H26A H 0.837743 0.211273 -0.055318 0.043 Uiso 1 1 calc R U
H26B H 0.718525 0.107962 -0.051555 0.043 Uiso 1 1 calc R U
H26C H 0.862031 0.107694 0.016143 0.043 Uiso 1 1 calc R U
C27 C 0.7580(3) -0.04743(19) 0.21693(14) 0.0345(4) Uani 1 1 d . .
H27A H 0.688653 -0.065798 0.270455 0.041 Uiso 1 1 calc R U
H27B H 0.742063 0.034083 0.200687 0.041 Uiso 1 1 calc R U
N1 N 0.89996(16) 0.40595(12) 0.20293(8) 0.0166(2) Uani 1 1 d . .
N2 N 0.58989(17) 0.51766(12) 0.13989(8) 0.0175(2) Uani 1 1 d . .
O1 O 0.54169(14) 0.40895(10) 0.30649(7) 0.0163(2) Uani 1 1 d . .
O2 O 0.38052(14) 0.40173(11) 0.46256(7) 0.0190(2) Uani 1 1 d . .
O3 O 0.70167(13) 0.21796(10) 0.25567(7) 0.01571(19) Uani 1 1 d . .
O4 O 0.62766(15) 0.05336(11) 0.39000(8) 0.0217(2) Uani 1 1 d . .
O5 O 0.39037(15) 0.30673(11) 0.16363(8) 0.0207(2) Uani 1 1 d . .
O6 O 0.71423(15) 0.30211(11) 0.07840(7) 0.0204(2) Uani 1 1 d . .
Mn Mn 0.63746(3) 0.35899(2) 0.19670(2) 0.01434(6) Uani 1 1 d . .
Cl1 Cl 0.69125(11) -0.12360(6) 0.13144(5) 0.0572(2) Uani 1 1 d . .
Cl2 Cl 0.97289(8) -0.07978(6) 0.23868(5) 0.05325(17) Uani 1 1 d . .

loop_
_atom_site_aniso_label
_atom_site_aniso_U_11
_atom_site_aniso_U_22
_atom_site_aniso_U_33
_atom_site_aniso_U_23
_atom_site_aniso_U_13
_atom_site_aniso_U_12
C1 0.0146(5) 0.0152(6) 0.0159(6) -0.0031(5) 0.0013(4) -0.0001(5)
C2 0.0173(6) 0.0178(7) 0.0179(6) -0.0019(5) 0.0009(5) 0.0014(5)
C3 0.0225(7) 0.0226(8) 0.0238(7) 0.0012(6) 0.0018(6) 0.0066(6)
C4 0.0222(7) 0.0278(9) 0.0292(8) -0.0021(7) 0.0055(6) 0.0090(7)
C5 0.0193(7) 0.0276(9) 0.0219(7) -0.0027(6) 0.0061(5) 0.0032(6)
C6 0.0163(6) 0.0190(7) 0.0157(6) -0.0017(5) 0.0020(5) -0.0024(5)
C7 0.0212(6) 0.0150(6) 0.0174(6) 0.0010(5) 0.0004(5) 0.0015(5)
C8 0.0276(7) 0.0195(7) 0.0150(6) 0.0036(5) 0.0062(5) 0.0003(6)
C9 0.0277(8) 0.0196(7) 0.0198(7) 0.0017(6) 0.0073(6) -0.0048(6)
C10 0.0210(7) 0.0235(8) 0.0200(7) 0.0002(6) 0.0067(5) -0.0050(6)
C11 0.0162(6) 0.0188(7) 0.0200(6) -0.0027(5) 0.0023(5) -0.0037(5)
C12 0.0170(6) 0.0161(6) 0.0164(6) -0.0020(5) 0.0006(5) -0.0002(5)
C13 0.0170(6) 0.0137(6) 0.0147(6) -0.0016(5) 0.0016(4) 0.0011(5)
C14 0.0180(6) 0.0155(6) 0.0184(6) 0.0003(5) 0.0012(5) -0.0002(5)
C15 0.0241(7) 0.0204(7) 0.0184(6) 0.0017(6) -0.0004(5) 0.0017(6)
C16 0.0256(7) 0.0223(8) 0.0184(7) -0.0011(6) -0.0045(5) 0.0024(6)
C17 0.0189(6) 0.0220(8) 0.0210(7) -0.0036(6) -0.0030(5) -0.0014(6)
C18 0.0202(7) 0.0299(9) 0.0144(6) -0.0019(6) 0.0028(5) -0.0055(6)
C19 0.0343(9) 0.0295(9) 0.0180(7) 0.0019(6) 0.0000(6) -0.0087(7)
C20 0.0191(7) 0.0241(8) 0.0257(8) 0.0017(6) 0.0047(6) -0.0023(6)
C21 0.0220(8) 0.0441(12) 0.0273(8) -0.0030(8) -0.0014(6) -0.0007(8)
C22 0.0246(8) 0.0267(9) 0.0325(9) -0.0050(7) -0.0030(7) -0.0027(7)
C23 0.0240(7) 0.0185(7) 0.0170(6) -0.0005(5) -0.0046(5) 0.0000(6)
C24 0.0258(7) 0.0175(7) 0.0218(7) -0.0056(6) -0.0037(6) 0.0011(6)
C25 0.0253(7) 0.0181(7) 0.0152(6) -0.0029(5) -0.0027(5) 0.0026(6)
C26 0.0306(9) 0.0291(9) 0.0275(8) -0.0122(7) 0.0034(7) 0.0009(7)
C27 0.0441(11) 0.0281(10) 0.0317(9) -0.0101(8) -0.0081(8) 0.0123(8)
N1 0.0169(5) 0.0164(6) 0.0161(5) -0.0010(4) 0.0037(4) -0.0018(4)
N2 0.0211(6) 0.0166(6) 0.0138(5) 0.0007(4) 0.0029(4) 0.0006(5)
O1 0.0180(5) 0.0163(5) 0.0140(4) -0.0012(4) 0.0018(3) 0.0025(4)
O2 0.0199(5) 0.0218(6) 0.0147(5) 0.0001(4) 0.0033(4) -0.0012(4)
O3 0.0174(5) 0.0140(5) 0.0157(4) -0.0014(4) -0.0014(3) 0.0001(4)
O4 0.0195(5) 0.0170(5) 0.0280(6) 0.0034(4) -0.0004(4) -0.0025(4)
O5 0.0221(5) 0.0193(6) 0.0212(5) -0.0042(4) -0.0010(4) -0.0001(4)
O6 0.0259(5) 0.0191(6) 0.0166(5) -0.0039(4) 0.0013(4) -0.0024(4)
Mn 0.01728(10) 0.01323(10) 0.01217(9) -0.00082(7) 0.00157(7) 0.00004(7)
Cl1 0.0945(5) 0.0296(3) 0.0513(4) -0.0145(3) -0.0301(4) 0.0063(3)
Cl2 0.0362(3) 0.0458(4) 0.0767(5) -0.0013(3) -0.0036(3) 0.0031(3)

loop_
_atom_type_symbol
_atom_type_description
_atom_type_scat_dispersion_real
_atom_type_scat_dispersion_imag
_atom_type_scat_source
C C 0.0033 0.0016 'International Tables Vol C Tables 4.2.6.8 and 6.1.1.4'
H H 0.0000 0.0000 'International Tables Vol C Tables 4.2.6.8 and 6.1.1.4'
N N 0.0061 0.0033 'International Tables Vol C Tables 4.2.6.8 and 6.1.1.4'
O O 0.0106 0.0060 'International Tables Vol C Tables 4.2.6.8 and 6.1.1.4'
Mn Mn 0.3368 0.7283 'International Tables Vol C Tables 4.2.6.8 and 6.1.1.4'
Cl Cl 0.1484 0.1585 'International Tables Vol C Tables 4.2.6.8 and 6.1.1.4'

loop_
_geom_angle_atom_site_label_1
_geom_angle_atom_site_label_2
_geom_angle_atom_site_label_3
_geom_angle
O1 C1 C2 123.86(13)
O1 C1 C6 118.48(14)
C2 C1 C6 117.57(13)
C1 C2 C3 120.76(14)
C1 C2 C7 120.70(13)
C3 C2 C7 117.89(15)
C4 C3 C2 120.22(16)
C4 C3 H3 119.9
C2 C3 H3 119.9
C3 C4 C5 120.04(15)
C3 C4 H4 120.0
C5 C4 H4 120.0
C6 C5 C4 121.02(15)
C6 C5 H5 119.5
C4 C5 H5 119.5
O2 C6 C5 125.27(14)
O2 C6 C1 114.38(13)
C5 C6 C1 120.35(15)
N2 C7 C2 126.35(15)
N2 C7 H7 116.8
C2 C7 H7 116.8
N2 C8 C9 109.82(13)
N2 C8 H8A 109.7
C9 C8 H8A 109.7
N2 C8 H8B 109.7
C9 C8 H8B 109.7
H8A C8 H8B 108.2
C10 C9 C8 114.29(15)
C10 C9 H9A 108.7
C8 C9 H9A 108.7
C10 C9 H9B 108.7
C8 C9 H9B 108.7
H9A C9 H9B 107.6
N1 C10 C9 112.84(13)
N1 C10 H10A 109.0
C9 C10 H10A 109.0
N1 C10 H10B 109.0
C9 C10 H10B 109.0
H10A C10 H10B 107.8
N1 C11 C12 124.78(14)
N1 C11 H11 117.6
C12 C11 H11 117.6
C17 C12 C13 119.90(15)
C17 C12 C11 117.24(14)
C13 C12 C11 122.64(13)
O3 C13 C14 118.61(14)
O3 C13 C12 123.46(14)
C14 C13 C12 117.76(13)
O4 C14 C15 118.46(15)
O4 C14 C13 120.27(14)
C15 C14 C13 121.00(15)
C14 C15 C16 120.85(16)
C14 C15 H15 119.6
C16 C15 H15 119.6
C17 C16 C15 119.36(15)
C17 C16 H16 120.3
C15 C16 H16 120.3
C16 C17 C12 121.08(15)
C16 C17 H17 119.5
C12 C17 H17 119.5
O2 C18 C19 107.56(14)
O2 C18 H18A 110.2
C19 C18 H18A 110.2
O2 C18 H18B 110.2
C19 C18 H18B 110.2
H18A C18 H18B 108.5
C18 C19 H19A 109.5
C18 C19 H19B 109.5
H19A C19 H19B 109.5
C18 C19 H19C 109.5
H19A C19 H19C 109.5
H19B C19 H19C 109.5
O4 C20 C21 107.67(15)
O4 C20 H20A 110.2
C21 C20 H20A 110.2
O4 C20 H20B 110.2
C21 C20 H20B 110.2
H20A C20 H20B 108.5
C20 C21 H21A 109.5
C20 C21 H21B 109.5
H21A C21 H21B 109.5
C20 C21 H21C 109.5
H21A C21 H21C 109.5
H21B C21 H21C 109.5
C23 C22 H22A 109.5
C23 C22 H22B 109.5
H22A C22 H22B 109.5
C23 C22 H22C 109.5
H22A C22 H22C 109.5
H22B C22 H22C 109.5
O5 C23 C24 124.55(16)
O5 C23 C22 117.65(15)
C24 C23 C22 117.77(15)
C25 C24 C23 124.47(15)
C25 C24 H24 117.8
C23 C24 H24 117.8
O6 C25 C24 125.35(15)
O6 C25 C26 115.72(15)
C24 C25 C26 118.93(15)
C25 C26 H26A 109.5
C25 C26 H26B 109.5
H26A C26 H26B 109.5
C25 C26 H26C 109.5
H26A C26 H26C 109.5
H26B C26 H26C 109.5
Cl1 C27 Cl2 112.01(11)
Cl1 C27 H27A 109.2
Cl2 C27 H27A 109.2
Cl1 C27 H27B 109.2
Cl2 C27 H27B 109.2
H27A C27 H27B 107.9
C11 N1 C10 117.70(13)
C11 N1 Mn 120.22(11)
C10 N1 Mn 121.97(10)
C7 N2 C8 117.08(14)
C7 N2 Mn 123.74(11)
C8 N2 Mn 118.77(10)
C1 O1 Mn 126.86(10)
C6 O2 C18 116.99(13)
C13 O3 Mn 121.64(10)
C14 O4 C20 116.02(13)
C23 O5 Mn 123.24(11)
C25 O6 Mn 124.90(11)
O3 Mn O1 89.52(5)
O3 Mn N2 173.62(5)
O1 Mn N2 88.77(5)
O3 Mn O6 91.14(5)
O1 Mn O6 174.14(5)
N2 Mn O6 91.19(5)
O3 Mn O5 95.06(5)
O1 Mn O5 90.03(5)
N2 Mn O5 91.10(5)
O6 Mn O5 84.11(5)
O3 Mn N1 87.26(5)
O1 Mn N1 101.00(5)
N2 Mn N1 87.03(5)
O6 Mn N1 84.85(5)
O5 Mn N1 168.76(5)

loop_
_geom_bond_atom_site_label_1
_geom_bond_atom_site_label_2
_geom_bond_distance
C1 O1 1.3082(18)
C1 C2 1.412(2)
C1 C6 1.435(2)
C2 C3 1.413(2)
C2 C7 1.437(2)
C3 C4 1.371(2)
C3 H3 0.9300
C4 C5 1.402(3)
C4 H4 0.9300
C5 C6 1.377(2)
C5 H5 0.9300
C6 O2 1.363(2)
C7 N2 1.2944(19)
C7 H7 0.9300
C8 N2 1.470(2)
C8 C9 1.526(3)
C8 H8A 0.9700
C8 H8B 0.9700
C9 C10 1.519(3)
C9 H9A 0.9700
C9 H9B 0.9700
C10 N1 1.463(2)
C10 H10A 0.9700
C10 H10B 0.9700
C11 N1 1.279(2)
C11 C12 1.451(2)
C11 H11 0.9300
C12 C17 1.410(2)
C12 C13 1.416(2)
C13 O3 1.3332(18)
C13 C14 1.413(2)
C14 O4 1.375(2)
C14 C15 1.382(2)
C15 C16 1.395(3)
C15 H15 0.9300
C16 C17 1.374(2)
C16 H16 0.9300
C17 H17 0.9300
C18 O2 1.4366(18)
C18 C19 1.504(3)
C18 H18A 0.9700
C18 H18B 0.9700
C19 H19A 0.9600
C19 H19B 0.9600
C19 H19C 0.9600
C20 O4 1.451(2)
C20 C21 1.502(3)
C20 H20A 0.9700
C20 H20B 0.9700
C21 H21A 0.9600
C21 H21B 0.9600
C21 H21C 0.9600
C22 C23 1.514(2)
C22 H22A 0.9600
C22 H22B 0.9600
C22 H22C 0.9600
C23 O5 1.258(2)
C23 C24 1.417(2)
C24 C25 1.391(2)
C24 H24 0.9300
C25 O6 1.280(2)
C25 C26 1.506(2)
C26 H26A 0.9600
C26 H26B 0.9600
C26 H26C 0.9600
C27 Cl1 1.750(2)
C27 Cl2 1.764(2)
C27 H27A 0.9700
C27 H27B 0.9700
N1 Mn 2.1836(13)
N2 Mn 2.0083(14)
O1 Mn 1.9155(10)
O3 Mn 1.8710(11)
O5 Mn 2.1725(12)
O6 Mn 2.0171(11)

loop_
_geom_torsion_atom_site_label_1
_geom_torsion_atom_site_label_2
_geom_torsion_atom_site_label_3
_geom_torsion_atom_site_label_4
_geom_torsion
O1 C1 C2 C3 -177.50(15)
C6 C1 C2 C3 -1.0(2)
O1 C1 C2 C7 -7.0(2)
C6 C1 C2 C7 169.52(15)
C1 C2 C3 C4 0.0(3)
C7 C2 C3 C4 -170.74(17)
C2 C3 C4 C5 1.5(3)
C3 C4 C5 C6 -2.1(3)
C4 C5 C6 O2 -179.19(17)
C4 C5 C6 C1 1.1(3)
O1 C1 C6 O2 -2.6(2)
C2 C1 C6 O2 -179.29(13)
O1 C1 C6 C5 177.11(15)
C2 C1 C6 C5 0.4(2)
C1 C2 C7 N2 14.4(3)
C3 C2 C7 N2 -174.83(17)
N2 C8 C9 C10 72.55(17)
C8 C9 C10 N1 -61.18(18)
N1 C11 C12 C17 -168.44(15)
N1 C11 C12 C13 17.0(2)
C17 C12 C13 O3 -172.66(14)
C11 C12 C13 O3 1.8(2)
C17 C12 C13 C14 2.5(2)
C11 C12 C13 C14 176.97(14)
O3 C13 C14 O4 0.6(2)
C12 C13 C14 O4 -174.82(13)
O3 C13 C14 C15 174.56(14)
C12 C13 C14 C15 -0.9(2)
O4 C14 C15 C16 173.19(15)
C13 C14 C15 C16 -0.8(2)
C14 C15 C16 C17 0.9(3)
C15 C16 C17 C12 0.8(2)
C13 C12 C17 C16 -2.6(2)
C11 C12 C17 C16 -177.28(15)
O5 C23 C24 C25 -7.6(3)
C22 C23 C24 C25 170.45(16)
C23 C24 C25 O6 3.3(3)
C23 C24 C25 C26 -175.79(16)
C12 C11 N1 C10 -172.22(15)
C12 C11 N1 Mn 4.0(2)
C9 C10 N1 C11 -136.22(16)
C9 C10 N1 Mn 47.58(18)
C2 C7 N2 C8 -165.15(16)
C2 C7 N2 Mn 7.3(2)
C9 C8 N2 C7 102.51(17)
C9 C8 N2 Mn -70.38(16)
C2 C1 O1 Mn -22.8(2)
C6 C1 O1 Mn 160.74(11)
C5 C6 O2 C18 -1.8(2)
C1 C6 O2 C18 177.85(13)
C19 C18 O2 C6 175.83(14)
C14 C13 O3 Mn 141.58(11)
C12 C13 O3 Mn -43.25(18)
C15 C14 O4 C20 119.13(16)
C13 C14 O4 C20 -66.79(19)
C21 C20 O4 C14 146.49(15)
C24 C23 O5 Mn -17.6(2)
C22 C23 O5 Mn 164.33(12)
C24 C25 O6 Mn 28.2(2)
C26 C25 O6 Mn -152.71(12)
C13 O3 Mn O1 -53.23(11)
C13 O3 Mn O6 132.59(11)
C13 O3 Mn O5 -143.22(11)
C13 O3 Mn N1 47.81(11)
